data_7210229
loop_
_publ_author_name
'Chen, Hao'
'Gao, Fan'
'Yao, Erdong'
'Chen, Qi'
'Ma, Yuguo'

_publ_section_title
;
 Rapid mechanochemical preparation of a sandwich-like charge transfer
 complex
;
_journal_issue 22
_journal_name_full CrystEngComm
_journal_page_first 4413
_journal_paper_doi 10.1039/c3ce40585k
_journal_volume 15
_journal_year 2013
_chemical_formula_sum 'C21 H9 F4 O2'
_chemical_formula_weight 369.28
_chemical_name_systematic
;
?
;
_space_group_IT_number 2
_symmetry_cell_setting triclinic
_symmetry_space_group_name_Hall '-P 1'
_symmetry_space_group_name_H-M 'P -1'
_atom_sites_solution_hydrogens geom
_atom_sites_solution_primary direct
_atom_sites_solution_secondary difmap
_audit_creation_method SHELXL-97
_cell_angle_alpha 70.94(3)
_cell_angle_beta 81.82(3)
_cell_angle_gamma 72.29(3)
_cell_formula_units_Z 2
_cell_length_a 8.3985(17)
_cell_length_b 9.819(2)
_cell_length_c 10.245(2)
_cell_measurement_reflns_used 2340
_cell_measurement_temperature 173(2)
_cell_measurement_theta_max 27.4815
_cell_measurement_theta_min 2.1056
_cell_volume 759.8(3)
_computing_cell_refinement 'CrystalClear (Rigaku Inc., 2008)'
_computing_data_collection 'CrystalClear (Rigaku Inc., 2008)'
_computing_data_reduction 'CrystalClear (Rigaku Inc., 2008)'
_computing_molecular_graphics
;
Mercury: visualization and analysis of crystal structures, C. F. Macrae,
P. R. Edgington, P. McCabe, E. Pidcock, G. P. Shields, R. Taylor,
M. Towler and J. van de Streek, J. Appl. Cryst., 39, 453-457, 2006.
;
_computing_publication_material 'SHELX-97 (Sheldrick, 1997)'
_computing_structure_refinement 'SHELXL-97 (Sheldrick, 1997)'
_computing_structure_solution 'SHELXS-97 (Sheldrick, 1990)'
_diffrn_ambient_temperature 173(2)
_diffrn_detector_area_resol_mean 28.5714
_diffrn_measured_fraction_theta_full 0.979
_diffrn_measured_fraction_theta_max 0.979
_diffrn_measurement_device_type 'Saturn724+ CCD'
_diffrn_measurement_method '\w scans at fixed \c = 45\%'
_diffrn_radiation_monochromator graphite
_diffrn_radiation_source 'fine-focus sealed tube'
_diffrn_radiation_type MoK\a
_diffrn_radiation_wavelength 0.71073
_diffrn_reflns_av_R_equivalents 0.0388
_diffrn_reflns_av_sigmaI/netI 0.0475
_diffrn_reflns_limit_h_max 10
_diffrn_reflns_limit_h_min -10
_diffrn_reflns_limit_k_max 12
_diffrn_reflns_limit_k_min -10
_diffrn_reflns_limit_l_max 9
_diffrn_reflns_limit_l_min -13
_diffrn_reflns_number 6813
_diffrn_reflns_theta_full 27.48
_diffrn_reflns_theta_max 27.48
_diffrn_reflns_theta_min 2.55
_exptl_absorpt_coefficient_mu 0.136
_exptl_absorpt_correction_T_max 1.0000
_exptl_absorpt_correction_T_min 0.6693
_exptl_absorpt_correction_type multi-scan
_exptl_absorpt_process_details 'CrystalClear (Rigaku Inc., 2008)'
_exptl_crystal_colour red
_exptl_crystal_density_diffrn 1.614
_exptl_crystal_density_method 'not measured'
_exptl_crystal_description block
_exptl_crystal_F_000 374
_exptl_crystal_size_max 0.50
_exptl_crystal_size_mid 0.21
_exptl_crystal_size_min 0.17
_refine_diff_density_max 0.267
_refine_diff_density_min -0.395
_refine_diff_density_rms 0.087
_refine_ls_extinction_method none
_refine_ls_goodness_of_fit_ref 1.120
_refine_ls_hydrogen_treatment constr
_refine_ls_matrix_type full
_refine_ls_number_parameters 244
_refine_ls_number_reflns 3406
_refine_ls_number_restraints 0
_refine_ls_restrained_S_all 1.120
_refine_ls_R_factor_all 0.0824
_refine_ls_R_factor_gt 0.0677
_refine_ls_shift/su_max 0.000
_refine_ls_shift/su_mean 0.000
_refine_ls_structure_factor_coef Fsqd
_refine_ls_weighting_details 'calc w=1/[\s^2^(Fo^2^)+(0.0743P)^2^+0.3529P] where P=(Fo^2^+2Fc^2^)/3'
_refine_ls_weighting_scheme calc
_refine_ls_wR_factor_gt 0.1663
_refine_ls_wR_factor_ref 0.1797
_reflns_number_gt 2795
_reflns_number_total 3406
_reflns_threshold_expression >2sigma(I)
_cod_data_source_file c3ce40585k.txt
_cod_data_source_block a
_cod_original_sg_symbol_H-M P-1
_cod_database_code 7210229

loop_
_symmetry_equiv_pos_as_xyz
'x, y, z'
'-x, -y, -z'

loop_
_atom_site_label
_atom_site_type_symbol
_atom_site_fract_x
_atom_site_fract_y
_atom_site_fract_z
_atom_site_U_iso_or_equiv
_atom_site_adp_type
_atom_site_occupancy
_atom_site_symmetry_multiplicity
_atom_site_calc_flag
_atom_site_refinement_flags
F1 F -0.36392(19) 0.23490(17) 0.16426(14) 0.0415(4) Uani 1 1 d .
F2 F -0.27595(19) 0.48142(17) -0.00407(13) 0.0426(4) Uani 1 1 d .
F3 F -0.08494(18) 0.60422(15) 0.08621(13) 0.0377(4) Uani 1 1 d .
F4 F 0.01657(18) 0.48989(15) 0.34913(13) 0.0363(4) Uani 1 1 d .
O1 O -0.3398(2) -0.15171(19) 0.63102(17) 0.0389(4) Uani 1 1 d .
O2 O 0.0283(3) 0.1044(2) 0.81002(17) 0.0457(5) Uani 1 1 d .
C1 C -0.2653(3) -0.0847(2) 0.6708(2) 0.0284(5) Uani 1 1 d .
C2 C -0.2164(3) -0.1361(3) 0.8159(2) 0.0317(5) Uani 1 1 d .
H2 H -0.2521 -0.2174 0.8796 0.038 Uiso 1 1 calc R
C3 C -0.1247(3) -0.0732(3) 0.8607(2) 0.0318(5) Uani 1 1 d .
H3 H -0.0967 -0.1115 0.9550 0.038 Uiso 1 1 calc R
C4 C -0.0643(3) 0.0545(2) 0.7693(2) 0.0292(5) Uani 1 1 d .
C5 C -0.1193(3) 0.1168(2) 0.6236(2) 0.0234(4) Uani 1 1 d .
C6 C -0.0727(3) 0.2398(2) 0.5367(2) 0.0256(4) Uani 1 1 d .
H6 H -0.0074 0.2846 0.5695 0.031 Uiso 1 1 calc R
C7 C -0.1221(3) 0.2995(2) 0.3984(2) 0.0241(4) Uani 1 1 d .
C8 C -0.0773(3) 0.4259(2) 0.3057(2) 0.0264(5) Uani 1 1 d .
C9 C -0.1276(3) 0.4836(2) 0.1739(2) 0.0285(5) Uani 1 1 d .
C10 C -0.2259(3) 0.4185(3) 0.1268(2) 0.0297(5) Uani 1 1 d .
C11 C -0.2701(3) 0.2958(3) 0.2118(2) 0.0286(5) Uani 1 1 d .
C12 C -0.2213(3) 0.2325(2) 0.3508(2) 0.0244(4) Uani 1 1 d .
C13 C -0.2675(3) 0.1064(2) 0.4422(2) 0.0252(4) Uani 1 1 d .
H13 H -0.3336 0.0609 0.4112 0.030 Uiso 1 1 calc R
C14 C -0.2168(3) 0.0492(2) 0.5763(2) 0.0240(4) Uani 1 1 d .
C15 C -0.6215(3) 0.2492(3) -0.3478(3) 0.0349(5) Uani 1 1 d .
H15 H -0.6872 0.2140 -0.3908 0.042 Uiso 1 1 calc R
C16 C -0.5864(3) 0.1797(3) -0.2131(3) 0.0407(6) Uani 1 1 d .
H16 H -0.6286 0.0970 -0.1623 0.049 Uiso 1 1 calc R
C17 C -0.4868(3) 0.2297(3) -0.1474(3) 0.0408(6) Uani 1 1 d .
H17 H -0.4620 0.1794 -0.0531 0.049 Uiso 1 1 calc R
C18 C -0.4266(3) 0.3487(3) -0.2179(2) 0.0370(6) Uani 1 1 d .
H18 H -0.3605 0.3807 -0.1722 0.044 Uiso 1 1 calc R
C19 C -0.4616(3) 0.4265(2) -0.3599(2) 0.0274(5) Uani 1 1 d .
C20 C -0.5608(3) 0.3753(2) -0.4263(2) 0.0287(5) Uani 1 1 d .
C21 C -0.5961(3) 0.4496(3) -0.5651(2) 0.0298(5) Uani 1 1 d .
H21 H -0.6608 0.4149 -0.6095 0.036 Uiso 1 1 calc R

loop_
_atom_site_aniso_label
_atom_site_aniso_U_11
_atom_site_aniso_U_22
_atom_site_aniso_U_33
_atom_site_aniso_U_23
_atom_site_aniso_U_13
_atom_site_aniso_U_12
F1 0.0483(9) 0.0510(9) 0.0305(7) -0.0068(6) -0.0092(6) -0.0240(7)
F2 0.0516(9) 0.0466(9) 0.0233(7) 0.0001(6) -0.0079(6) -0.0132(7)
F3 0.0470(9) 0.0293(7) 0.0285(7) 0.0020(5) 0.0035(6) -0.0127(6)
F4 0.0445(9) 0.0328(7) 0.0345(7) -0.0047(6) -0.0041(6) -0.0195(6)
O1 0.0472(11) 0.0357(9) 0.0376(9) -0.0051(7) -0.0039(8) -0.0224(8)
O2 0.0594(13) 0.0545(12) 0.0299(9) -0.0031(8) -0.0120(8) -0.0310(10)
C1 0.0267(11) 0.0245(10) 0.0292(11) -0.0048(9) 0.0015(9) -0.0051(9)
C2 0.0356(13) 0.0262(11) 0.0274(11) -0.0013(9) 0.0011(9) -0.0083(9)
C3 0.0382(13) 0.0298(11) 0.0213(10) -0.0009(8) -0.0030(9) -0.0074(10)
C4 0.0304(12) 0.0289(11) 0.0251(11) -0.0050(9) -0.0025(9) -0.0064(9)
C5 0.0235(10) 0.0223(10) 0.0213(10) -0.0058(8) -0.0008(8) -0.0030(8)
C6 0.0283(11) 0.0248(10) 0.0250(10) -0.0089(8) -0.0008(8) -0.0079(9)
C7 0.0243(11) 0.0215(10) 0.0239(10) -0.0057(8) 0.0009(8) -0.0047(8)
C8 0.0289(11) 0.0246(10) 0.0268(10) -0.0087(8) 0.0008(8) -0.0088(9)
C9 0.0314(12) 0.0233(10) 0.0245(10) -0.0017(8) 0.0036(9) -0.0064(9)
C10 0.0325(12) 0.0308(11) 0.0188(10) -0.0027(8) -0.0022(8) -0.0034(9)
C11 0.0293(11) 0.0325(11) 0.0250(11) -0.0087(9) -0.0038(8) -0.0087(9)
C12 0.0253(11) 0.0242(10) 0.0200(10) -0.0047(8) 0.0000(8) -0.0044(8)
C13 0.0248(11) 0.0257(10) 0.0254(10) -0.0086(8) -0.0008(8) -0.0064(8)
C14 0.0237(10) 0.0224(10) 0.0239(10) -0.0065(8) 0.0006(8) -0.0047(8)
C15 0.0338(13) 0.0304(12) 0.0421(13) -0.0136(10) 0.0044(10) -0.0108(10)
C16 0.0396(14) 0.0326(13) 0.0415(14) -0.0070(11) 0.0105(11) -0.0079(11)
C17 0.0439(15) 0.0373(13) 0.0282(12) -0.0063(10) 0.0008(10) 0.0025(11)
C18 0.0359(14) 0.0378(13) 0.0334(12) -0.0113(10) -0.0035(10) -0.0031(10)
C19 0.0256(11) 0.0266(11) 0.0278(11) -0.0111(9) 0.0004(8) -0.0015(9)
C20 0.0240(11) 0.0251(10) 0.0347(12) -0.0104(9) 0.0030(9) -0.0039(8)
C21 0.0274(11) 0.0305(11) 0.0333(12) -0.0130(9) -0.0036(9) -0.0058(9)

loop_
_atom_type_symbol
_atom_type_description
_atom_type_scat_dispersion_real
_atom_type_scat_dispersion_imag
_atom_type_scat_source
C C 0.0033 0.0016 'International Tables Vol C Tables 4.2.6.8 and 6.1.1.4'
H H 0.0000 0.0000 'International Tables Vol C Tables 4.2.6.8 and 6.1.1.4'
O O 0.0106 0.0060 'International Tables Vol C Tables 4.2.6.8 and 6.1.1.4'
F F 0.0171 0.0103 'International Tables Vol C Tables 4.2.6.8 and 6.1.1.4'

loop_
_geom_angle_atom_site_label_1
_geom_angle_atom_site_label_2
_geom_angle_atom_site_label_3
_geom_angle
_geom_angle_site_symmetry_1
O1 C1 C2 120.9(2) .
O1 C1 C14 122.0(2) .
C2 C1 C14 117.2(2) .
C3 C2 C1 122.7(2) .
C3 C2 H2 118.7 .
C1 C2 H2 118.7 .
C2 C3 C4 122.4(2) .
C2 C3 H3 118.8 .
C4 C3 H3 118.8 .
O2 C4 C3 121.4(2) .
O2 C4 C5 121.6(2) .
C3 C4 C5 116.93(19) .
C6 C5 C14 120.70(19) .
C6 C5 C4 118.99(19) .
C14 C5 C4 120.31(19) .
C5 C6 C7 119.9(2) .
C5 C6 H6 120.1 .
C7 C6 H6 120.1 .
C8 C7 C6 121.7(2) .
C8 C7 C12 118.69(19) .
C6 C7 C12 119.60(19) .
F4 C8 C9 119.47(19) .
F4 C8 C7 119.31(18) .
C9 C8 C7 121.2(2) .
F3 C9 C8 121.0(2) .
F3 C9 C10 118.76(19) .
C8 C9 C10 120.26(19) .
F2 C10 C11 121.3(2) .
F2 C10 C9 118.24(19) .
C11 C10 C9 120.5(2) .
F1 C11 C10 119.38(19) .
F1 C11 C12 119.49(19) .
C10 C11 C12 121.1(2) .
C13 C12 C11 122.4(2) .
C13 C12 C7 119.36(18) .
C11 C12 C7 118.24(19) .
C14 C13 C12 120.1(2) .
C14 C13 H13 119.9 .
C12 C13 H13 119.9 .
C13 C14 C5 120.35(19) .
C13 C14 C1 119.37(19) .
C5 C14 C1 120.27(19) .
C16 C15 C20 120.9(2) .
C16 C15 H15 119.6 .
C20 C15 H15 119.6 .
C15 C16 C17 120.4(2) .
C15 C16 H16 119.8 .
C17 C16 H16 119.8 .
C18 C17 C16 120.7(2) .
C18 C17 H17 119.6 .
C16 C17 H17 119.6 .
C17 C18 C19 120.9(2) .
C17 C18 H18 119.5 .
C19 C18 H18 119.5 .
C21 C19 C18 122.5(2) 2_464
C21 C19 C20 119.2(2) 2_464
C18 C19 C20 118.3(2) .
C21 C20 C19 119.2(2) .
C21 C20 C15 122.0(2) .
C19 C20 C15 118.8(2) .
C19 C21 C20 121.6(2) 2_464
C19 C21 H21 119.2 2_464
C20 C21 H21 119.2 .

loop_
_geom_bond_atom_site_label_1
_geom_bond_atom_site_label_2
_geom_bond_distance
_geom_bond_site_symmetry_2
F1 C11 1.343(2) .
F2 C10 1.348(2) .
F3 C9 1.345(2) .
F4 C8 1.341(2) .
O1 C1 1.220(3) .
O2 C4 1.215(3) .
C1 C2 1.480(3) .
C1 C14 1.489(3) .
C2 C3 1.327(3) .
C2 H2 0.9500 .
C3 C4 1.481(3) .
C3 H3 0.9500 .
C4 C5 1.498(3) .
C5 C6 1.375(3) .
C5 C14 1.414(3) .
C6 C7 1.414(3) .
C6 H6 0.9500 .
C7 C8 1.413(3) .
C7 C12 1.422(3) .
C8 C9 1.357(3) .
C9 C10 1.400(3) .
C10 C11 1.357(3) .
C11 C12 1.419(3) .
C12 C13 1.411(3) .
C13 C14 1.379(3) .
C13 H13 0.9500 .
C15 C16 1.355(4) .
C15 C20 1.434(3) .
C15 H15 0.9500 .
C16 C17 1.422(4) .
C16 H16 0.9500 .
C17 C18 1.359(4) .
C17 H17 0.9500 .
C18 C19 1.431(3) .
C18 H18 0.9500 .
C19 C21 1.395(3) 2_464
C19 C20 1.432(3) .
C20 C21 1.397(3) .
C21 C19 1.395(3) 2_464
C21 H21 0.9500 .

loop_
_geom_torsion_atom_site_label_1
_geom_torsion_atom_site_label_2
_geom_torsion_atom_site_label_3
_geom_torsion_atom_site_label_4
_geom_torsion
_geom_torsion_site_symmetry_1
_geom_torsion_site_symmetry_4
O1 C1 C2 C3 174.9(2) . .
C14 C1 C2 C3 -3.9(3) . .
C1 C2 C3 C4 0.4(4) . .
C2 C3 C4 O2 -175.2(2) . .
C2 C3 C4 C5 3.3(3) . .
O2 C4 C5 C6 -4.4(3) . .
C3 C4 C5 C6 177.0(2) . .
O2 C4 C5 C14 175.2(2) . .
C3 C4 C5 C14 -3.3(3) . .
C14 C5 C6 C7 -0.2(3) . .
C4 C5 C6 C7 179.45(18) . .
C5 C6 C7 C8 179.86(19) . .
C5 C6 C7 C12 0.7(3) . .
C6 C7 C8 F4 1.0(3) . .
C12 C7 C8 F4 -179.84(18) . .
C6 C7 C8 C9 -178.9(2) . .
C12 C7 C8 C9 0.2(3) . .
F4 C8 C9 F3 -0.1(3) . .
C7 C8 C9 F3 179.81(19) . .
F4 C8 C9 C10 -179.85(19) . .
C7 C8 C9 C10 0.1(3) . .
F3 C9 C10 F2 -1.1(3) . .
C8 C9 C10 F2 178.66(19) . .
F3 C9 C10 C11 179.3(2) . .
C8 C9 C10 C11 -0.9(3) . .
F2 C10 C11 F1 0.7(3) . .
C9 C10 C11 F1 -179.74(19) . .
F2 C10 C11 C12 -178.12(19) . .
C9 C10 C11 C12 1.5(4) . .
F1 C11 C12 C13 0.2(3) . .
C10 C11 C12 C13 179.0(2) . .
F1 C11 C12 C7 -179.92(19) . .
C10 C11 C12 C7 -1.1(3) . .
C8 C7 C12 C13 -179.85(19) . .
C6 C7 C12 C13 -0.6(3) . .
C8 C7 C12 C11 0.3(3) . .
C6 C7 C12 C11 179.47(19) . .
C11 C12 C13 C14 180.0(2) . .
C7 C12 C13 C14 0.1(3) . .
C12 C13 C14 C5 0.4(3) . .
C12 C13 C14 C1 -179.42(18) . .
C6 C5 C14 C13 -0.4(3) . .
C4 C5 C14 C13 180.00(19) . .
C6 C5 C14 C1 179.45(19) . .
C4 C5 C14 C1 -0.2(3) . .
O1 C1 C14 C13 4.8(3) . .
C2 C1 C14 C13 -176.43(19) . .
O1 C1 C14 C5 -175.1(2) . .
C2 C1 C14 C5 3.7(3) . .
C20 C15 C16 C17 -0.7(4) . .
C15 C16 C17 C18 0.7(4) . .
C16 C17 C18 C19 -0.1(4) . .
C17 C18 C19 C21 179.0(2) . 2_464
C17 C18 C19 C20 -0.4(3) . .
C21 C19 C20 C21 0.7(3) 2_464 .
C18 C19 C20 C21 -179.9(2) . .
C21 C19 C20 C15 -179.1(2) 2_464 .
C18 C19 C20 C15 0.3(3) . .
C16 C15 C20 C21 -179.6(2) . .
C16 C15 C20 C19 0.2(3) . .
C19 C20 C21 C19 -0.7(4) . 2_464
C15 C20 C21 C19 179.1(2) . 2_464
